data_7252041
loop_
_publ_author_name
'Parashar, Kanika'
'Pinky, Tamanna'
'Yamamoto, Nobuyuki'
'Gunasooriya, G. T. Kasun Kalhara'
'Smith, Mark D.'
'Saparov, Bayram'
'Navodye, S. A. Keishana'

_publ_section_title
;
 Thermochromism and X-ray Detection Capabilities of a Hybrid Double Metal
 Halide Perovskite (C3H12N2)2AgBiBr8
;
_journal_name_full CrystEngComm
_journal_paper_doi 10.1039/D6CE00175K
_journal_year 2026
_chemical_formula_moiety 'Ag Bi Br8, 2(C3 H12 N2)'
_chemical_formula_sum 'C6 H24 Ag Bi Br8 N4'
_chemical_formula_weight 1108.42
_space_group_crystal_system monoclinic
_space_group_IT_number 14
_space_group_name_Hall '-P 2yn'
_space_group_name_H-M_alt 'P 1 21/n 1'
_atom_sites_solution_hydrogens geom
_atom_sites_solution_primary dual
_atom_sites_solution_secondary difmap
_audit_creation_date 2024-12-10
_audit_creation_method
;
Olex2 1.5
(compiled 2024.02.16 svn.r378c4104 for OlexSys, GUI svn.r6928)
;
_audit_update_record
;
2026-02-19 deposited with the CCDC.	2026-05-26 downloaded from the CCDC.
;
_cell_angle_alpha 90
_cell_angle_beta 99.0080(10)
_cell_angle_gamma 90
_cell_formula_units_Z 2
_cell_length_a 8.3736(3)
_cell_length_b 7.6960(3)
_cell_length_c 18.2768(7)
_cell_measurement_reflns_used 9865
_cell_measurement_temperature 100(2)
_cell_measurement_theta_max 28.308
_cell_measurement_theta_min 2.543
_cell_volume 1163.29(8)
_computing_cell_refinement 'SAINT+ Ver. 8.40B (Bruker, 2019)'
_computing_data_collection 'Bruker APEX3 v2019.1-0 (Bruker, 2019)'
_computing_data_reduction 'SAINT+ Ver. 8.40B (Bruker, 2019)'
_computing_molecular_graphics 'Olex2 1.5 (Dolomanov et al., 2009)'
_computing_publication_material 'Olex2 1.5 (Dolomanov et al., 2009)'
_computing_structure_refinement 'XL  (Sheldrick, 2008)'
_computing_structure_solution 'XT (Sheldrick, 2015)'
_diffrn_ambient_temperature 100(2)
_diffrn_detector PHOTON-II
_diffrn_detector_area_resol_mean 7.39
_diffrn_detector_type 'area detector'
_diffrn_measured_fraction_theta_full 0.999
_diffrn_measured_fraction_theta_max 0.999
_diffrn_measurement_device 'three-circle diffractometer'
_diffrn_measurement_device_type 'Bruker D8 QUEST'
_diffrn_measurement_method '\w and \f scans'
_diffrn_radiation_monochromator 'mirror optics'
_diffrn_radiation_probe x-ray
_diffrn_radiation_type MoK\a
_diffrn_radiation_wavelength 0.71073
_diffrn_reflns_av_R_equivalents 0.0634
_diffrn_reflns_av_unetI/netI 0.0373
_diffrn_reflns_Laue_measured_fraction_full 0.999
_diffrn_reflns_Laue_measured_fraction_max 0.999
_diffrn_reflns_limit_h_max 11
_diffrn_reflns_limit_h_min -11
_diffrn_reflns_limit_k_max 10
_diffrn_reflns_limit_k_min -10
_diffrn_reflns_limit_l_max 24
_diffrn_reflns_limit_l_min -24
_diffrn_reflns_number 24212
_diffrn_reflns_point_group_measured_fraction_full 0.999
_diffrn_reflns_point_group_measured_fraction_max 0.999
_diffrn_reflns_theta_full 25.242
_diffrn_reflns_theta_max 28.327
_diffrn_reflns_theta_min 2.543
_diffrn_source 'microfocus sealed X-ray tube'
_diffrn_source_type 'Incoatec I\ms'
_exptl_absorpt_coefficient_mu 22.131
_exptl_absorpt_correction_T_max 0.0479
_exptl_absorpt_correction_T_min 0.0086
_exptl_absorpt_correction_type multi-scan
_exptl_absorpt_process_details
;
SADABS-2016/2 (Bruker,2016/2) was used for absorption correction.
wR2(int) was 0.1827 before and 0.0960 after correction.
The Ratio of minimum to maximum transmission is 0.1795.
The \l/2 correction factor is Not present.
;
_exptl_crystal_colour yellow
_exptl_crystal_colour_primary yellow
_exptl_crystal_density_diffrn 3.164
_exptl_crystal_description block
_exptl_crystal_F_000 996
_exptl_crystal_size_max 0.28
_exptl_crystal_size_mid 0.2
_exptl_crystal_size_min 0.14
_refine_diff_density_max 3.337
_refine_diff_density_min -1.529
_refine_diff_density_rms 0.551
_refine_ls_extinction_coef 0.0032(3)
_refine_ls_extinction_expression Fc^*^=kFc[1+0.001xFc^2^\l^3^/sin(2\q)]^-1/4^
_refine_ls_extinction_method 'SHELXL-2019/2 (Sheldrick 2019)'
_refine_ls_goodness_of_fit_ref 1.054
_refine_ls_hydrogen_treatment constr
_refine_ls_matrix_type full
_refine_ls_number_parameters 97
_refine_ls_number_reflns 2902
_refine_ls_number_restraints 0
_refine_ls_restrained_S_all 1.054
_refine_ls_R_factor_all 0.0390
_refine_ls_R_factor_gt 0.0372
_refine_ls_shift/su_max 0.000
_refine_ls_shift/su_mean 0.000
_refine_ls_structure_factor_coef Fsqd
_refine_ls_weighting_details 'w=1/[\s^2^(Fo^2^)+(0.0636P)^2^+3.9837P] where P=(Fo^2^+2Fc^2^)/3'
_refine_ls_weighting_scheme calc
_refine_ls_wR_factor_gt 0.1005
_refine_ls_wR_factor_ref 0.1019
_reflns_Friedel_coverage 0.000
_reflns_number_gt 2710
_reflns_number_total 2902
_reflns_threshold_expression 'I > 2\s(I)'
_cod_data_source_file d6ce00175k18.cif
_cod_data_source_block k299
_cod_depositor_comments
;
The following automatic conversions were performed:

data item '_diffrn_radiation_probe' value 'X-ray' was changed to
'x-ray' in accordance with the
/home/data/users/saulius/crontab/automatic-downloads/rss-feeds/RSC/lib/dictionaries/cif_core.dic
dictionary named 'cif_core.dic' version 2.4.2 last updated on
2011-04-26.

Automatic conversion script
Id: cif_fix_values 8170 2020-07-09 18:12:32Z antanas 
;
_cod_database_code 7252041
_shelx_shelxl_version_number 2019/3
_shelx_space_group_comment
;
The symmetry employed for this shelxl refinement is uniquely defined
by the following loop, which should always be used as a source of
symmetry information in preference to the above space-group names.
They are only intended as comments.
;
_shelx_estimated_absorpt_t_max 0.148
_shelx_estimated_absorpt_t_min 0.063
_olex2_refinement_description
;
1. Fixed Uiso
 At 1.2 times of:
  All C(H,H) groups, All N(H,H,H) groups
2.a Secondary CH2 refined with riding coordinates:
 C1(H1D,H1E), C2(H2D,H2E), C3(H3A,H3B)
2.b Idealised Me refined as rotating group:
 N1(H1A,H1B,H1C), N2(H2A,H2B,H2C)
;
_olex2_submission_special_instructions 'No special instructions were received'

loop_
_space_group_symop_operation_xyz
'x, y, z'
'-x+1/2, y+1/2, -z+1/2'
'-x, -y, -z'
'x-1/2, -y-1/2, z-1/2'

loop_
_atom_site_label
_atom_site_type_symbol
_atom_site_fract_x
_atom_site_fract_y
_atom_site_fract_z
_atom_site_U_iso_or_equiv
_atom_site_adp_type
_atom_site_occupancy
_atom_site_site_symmetry_order
_atom_site_calc_flag
_atom_site_refinement_flags_posn
_atom_site_refinement_flags_adp
_atom_site_refinement_flags_occupancy
_atom_site_disorder_assembly
_atom_site_disorder_group
Bi1 Bi 0.500000 0.500000 0.000000 0.01783(12) Uani 1 2 d S . P . .
Ag1 Ag 0.000000 0.000000 0.000000 0.02317(16) Uani 1 2 d S . P . .
Br1 Br 0.10390(7) 0.01675(7) 0.14268(3) 0.02372(15) Uani 1 1 d . . . . .
Br2 Br 0.22232(6) 0.28588(7) -0.03381(3) 0.02376(15) Uani 1 1 d . . . . .
Br3 Br 0.46224(7) 0.51369(7) 0.15253(3) 0.02303(16) Uani 1 1 d . . . . .
Br4 Br 0.70622(6) 0.20751(7) 0.02689(3) 0.02272(15) Uani 1 1 d . . . . .
N1 N 0.0619(6) 0.4454(7) 0.1234(3) 0.0252(9) Uani 1 1 d . . . . .
H1A H -0.026119 0.482220 0.091562 0.030 Uiso 1 1 calc R U . . .
H1B H 0.062714 0.327169 0.124996 0.030 Uiso 1 1 calc R U . . .
H1C H 0.153421 0.483877 0.107591 0.030 Uiso 1 1 calc R U . . .
N2 N 0.0006(6) 0.4622(7) 0.3639(3) 0.0257(10) Uani 1 1 d . . . . .
H2A H 0.100312 0.502147 0.358370 0.031 Uiso 1 1 calc R U . . .
H2B H 0.001918 0.343994 0.365220 0.031 Uiso 1 1 calc R U . . .
H2C H -0.026253 0.503831 0.406999 0.031 Uiso 1 1 calc R U . . .
C1 C 0.0549(8) 0.5152(7) 0.1986(4) 0.0257(12) Uani 1 1 d . . . . .
H1D H 0.048088 0.643616 0.196652 0.031 Uiso 1 1 calc R U . . .
H1E H 0.154328 0.482760 0.232616 0.031 Uiso 1 1 calc R U . . .
C2 C -0.0933(6) 0.4415(7) 0.2275(3) 0.0229(10) Uani 1 1 d . . . . .
H2D H -0.190238 0.461157 0.189863 0.028 Uiso 1 1 calc R U . . .
H2E H -0.079503 0.314451 0.234291 0.028 Uiso 1 1 calc R U . . .
C3 C -0.1209(8) 0.5223(8) 0.3003(4) 0.0264(12) Uani 1 1 d . . . . .
H3A H -0.115060 0.650385 0.296432 0.032 Uiso 1 1 calc R U . . .
H3B H -0.230715 0.491715 0.309770 0.032 Uiso 1 1 calc R U . . .

loop_
_atom_site_aniso_label
_atom_site_aniso_U_11
_atom_site_aniso_U_22
_atom_site_aniso_U_33
_atom_site_aniso_U_23
_atom_site_aniso_U_13
_atom_site_aniso_U_12
Bi1 0.01567(18) 0.01708(17) 0.01998(18) 0.00003(8) 0.00047(11) 0.00043(8)
Ag1 0.0226(3) 0.0255(3) 0.0203(3) -0.00056(17) -0.0003(2) -0.00131(18)
Br1 0.0216(3) 0.0272(3) 0.0209(3) 0.00049(18) -0.0013(2) 0.00095(18)
Br2 0.0206(3) 0.0203(3) 0.0290(3) 0.00067(18) -0.0002(2) -0.00348(18)
Br3 0.0199(3) 0.0277(3) 0.0209(3) -0.00005(17) 0.0015(2) -0.00014(17)
Br4 0.0211(3) 0.0200(3) 0.0260(3) 0.00039(17) 0.0005(2) 0.00408(18)
N1 0.021(2) 0.029(2) 0.024(2) -0.0018(19) 0.0007(17) 0.0012(19)
N2 0.024(2) 0.028(2) 0.025(2) 0.003(2) 0.0023(19) 0.001(2)
C1 0.023(3) 0.030(3) 0.024(3) -0.0010(19) 0.002(2) -0.003(2)
C2 0.022(2) 0.024(3) 0.022(2) 0.001(2) 0.0009(19) -0.001(2)
C3 0.024(3) 0.028(3) 0.026(3) -0.002(2) -0.002(2) 0.006(2)

loop_
_atom_type_symbol
_atom_type_description
_atom_type_scat_dispersion_real
_atom_type_scat_dispersion_imag
_atom_type_scat_source
C C 0.0033 0.0016 'International Tables Vol C Tables 4.2.6.8 and 6.1.1.4'
H H 0.0000 0.0000 'International Tables Vol C Tables 4.2.6.8 and 6.1.1.4'
Ag Ag -0.8971 1.1015 'International Tables Vol C Tables 4.2.6.8 and 6.1.1.4'
Bi Bi -4.1077 10.2566 'International Tables Vol C Tables 4.2.6.8 and 6.1.1.4'
Br Br -0.2901 2.4595 'International Tables Vol C Tables 4.2.6.8 and 6.1.1.4'
N N 0.0061 0.0033 'International Tables Vol C Tables 4.2.6.8 and 6.1.1.4'

loop_
_geom_angle_atom_site_label_1
_geom_angle_atom_site_label_2
_geom_angle_atom_site_label_3
_geom_angle
_geom_angle_site_symmetry_1
_geom_angle_site_symmetry_3
_geom_angle_publ_flag
Br2 Bi1 Br2 180.0 3_665 . ?
Br2 Bi1 Br3 91.251(16) 3_665 3_665 ?
Br2 Bi1 Br3 91.250(16) . . ?
Br2 Bi1 Br3 88.749(16) 3_665 . ?
Br2 Bi1 Br3 88.750(16) . 3_665 ?
Br3 Bi1 Br3 180.0 3_665 . ?
Br4 Bi1 Br2 91.879(14) . . ?
Br4 Bi1 Br2 91.879(14) 3_665 3_665 ?
Br4 Bi1 Br2 88.121(14) 3_665 . ?
Br4 Bi1 Br2 88.121(14) . 3_665 ?
Br4 Bi1 Br3 88.989(15) 3_665 . ?
Br4 Bi1 Br3 91.010(15) 3_665 3_665 ?
Br4 Bi1 Br3 88.991(15) . 3_665 ?
Br4 Bi1 Br3 91.009(15) . . ?
Br4 Bi1 Br4 180.0 3_665 . ?
Br1 Ag1 Br1 180.0 3 . ?
Br1 Ag1 Br2 92.795(16) . . ?
Br1 Ag1 Br2 92.796(16) 3 3 ?
Br1 Ag1 Br2 87.205(16) 3 . ?
Br1 Ag1 Br2 87.204(16) . 3 ?
Br1 Ag1 Br4 87.950(16) 3 3_655 ?
Br1 Ag1 Br4 92.050(16) . 3_655 ?
Br1 Ag1 Br4 92.050(16) 3 1_455 ?
Br1 Ag1 Br4 87.950(16) . 1_455 ?
Br2 Ag1 Br2 180.0 . 3 ?
Br2 Ag1 Br4 78.951(14) 3 1_455 ?
Br2 Ag1 Br4 101.049(14) . 1_455 ?
Br2 Ag1 Br4 78.951(14) . 3_655 ?
Br2 Ag1 Br4 101.049(14) 3 3_655 ?
Br4 Ag1 Br4 180.00(2) 3_655 1_455 ?
Bi1 Br2 Ag1 153.16(2) . . ?
Bi1 Br4 Ag1 151.29(2) . 1_655 ?
H1A N1 H1B 109.5 . . ?
H1A N1 H1C 109.5 . . ?
H1B N1 H1C 109.5 . . ?
C1 N1 H1A 109.5 . . ?
C1 N1 H1B 109.5 . . ?
C1 N1 H1C 109.5 . . ?
H2A N2 H2B 109.5 . . ?
H2A N2 H2C 109.5 . . ?
H2B N2 H2C 109.5 . . ?
C3 N2 H2A 109.5 . . ?
C3 N2 H2B 109.5 . . ?
C3 N2 H2C 109.5 . . ?
N1 C1 H1D 109.7 . . ?
N1 C1 H1E 109.7 . . ?
N1 C1 C2 109.6(5) . . ?
H1D C1 H1E 108.2 . . ?
C2 C1 H1D 109.7 . . ?
C2 C1 H1E 109.7 . . ?
C1 C2 H2D 109.0 . . ?
C1 C2 H2E 109.0 . . ?
H2D C2 H2E 107.8 . . ?
C3 C2 C1 113.1(5) . . ?
C3 C2 H2D 109.0 . . ?
C3 C2 H2E 109.0 . . ?
N2 C3 C2 112.1(5) . . ?
N2 C3 H3A 109.2 . . ?
N2 C3 H3B 109.2 . . ?
C2 C3 H3A 109.2 . . ?
C2 C3 H3B 109.2 . . ?
H3A C3 H3B 107.9 . . ?

loop_
_geom_bond_atom_site_label_1
_geom_bond_atom_site_label_2
_geom_bond_distance
_geom_bond_site_symmetry_2
_geom_bond_publ_flag
Bi1 Br2 2.8379(5) 3_665 ?
Bi1 Br2 2.8379(5) . ?
Bi1 Br3 2.8562(6) 3_665 ?
Bi1 Br3 2.8563(6) . ?
Bi1 Br4 2.8328(5) 3_665 ?
Bi1 Br4 2.8328(5) . ?
Ag1 Br1 2.6197(6) 3 ?
Ag1 Br1 2.6198(6) . ?
Ag1 Br2 3.0080(5) . ?
Ag1 Br2 3.0081(5) 3 ?
Ag1 Br4 3.0367(5) 3_655 ?
Ag1 Br4 3.0367(5) 1_455 ?
N1 H1A 0.9100 . ?
N1 H1B 0.9100 . ?
N1 H1C 0.9100 . ?
N1 C1 1.486(8) . ?
N2 H2A 0.9100 . ?
N2 H2B 0.9100 . ?
N2 H2C 0.9100 . ?
N2 C3 1.494(8) . ?
C1 H1D 0.9900 . ?
C1 H1E 0.9900 . ?
C1 C2 1.531(8) . ?
C2 H2D 0.9900 . ?
C2 H2E 0.9900 . ?
C2 C3 1.520(8) . ?
C3 H3A 0.9900 . ?
C3 H3B 0.9900 . ?

loop_
_geom_hbond_atom_site_label_D
_geom_hbond_atom_site_label_H
_geom_hbond_atom_site_label_A
_geom_hbond_distance_DH
_geom_hbond_distance_HA
_geom_hbond_distance_DA
_geom_hbond_angle_DHA
_geom_hbond_site_symmetry_A
_geom_hbond_publ_flag
N1 H1A Br2 0.91 2.54 3.377(5) 153.0 3_565 yes
N1 H1B Br1 0.91 2.43 3.330(5) 171.1 . yes
N1 H1C Br3 0.91 2.60 3.352(5) 140.8 . yes
N2 H2A Br1 0.91 2.48 3.359(5) 161.8 2 yes
N2 H2B Br3 0.91 2.59 3.483(5) 168.7 2_545 yes
N2 H2C Br4 0.91 2.60 3.410(5) 148.7 2 yes

loop_
_geom_torsion_atom_site_label_1
_geom_torsion_atom_site_label_2
_geom_torsion_atom_site_label_3
_geom_torsion_atom_site_label_4
_geom_torsion
_geom_torsion_site_symmetry_1
_geom_torsion_site_symmetry_2
_geom_torsion_site_symmetry_3
_geom_torsion_site_symmetry_4
_geom_torsion_publ_flag
N1 C1 C2 C3 -173.3(4) . . . . ?
C1 C2 C3 N2 -72.6(6) . . . . ?
